data_4510775
loop_
_publ_author_name
'Vella-Zarb, Liana'
'Dinnebier, Robert E.'
'Baisch, Ulrich'

_publ_section_title
;
 The Devil is in the Detail: A Rare H-Bonding Motif in New Forms of
 Docetaxel
;
_journal_issue 10
_journal_name_full 'Crystal Growth &amp; Design'
_journal_page_first 4402
_journal_paper_doi 10.1021/cg400814a
_journal_volume 13
_journal_year 2013
_chemical_absolute_configuration unk
_chemical_formula_moiety 'C43 H53 N O14, H2 O'
_chemical_formula_sum 'C43 H55 N O15'
_chemical_formula_weight 825.88
_chemical_name_systematic 'Docetaxel monohydrate'
_space_group_IT_number 19
_symmetry_cell_setting orthorhombic
_symmetry_Int_Tables_number 19
_symmetry_space_group_name_Hall 'P 2ac 2ab'
_symmetry_space_group_name_H-M 'P 21 21 21'
_cell_angle_alpha 90
_cell_angle_beta 90
_cell_angle_gamma 90
_cell_formula_units_Z 4
_cell_length_a 8.625(2)
_cell_length_b 12.910(2)
_cell_length_c 39.764(11)
_cell_volume 4427.7(17)
_diffrn_ambient_temperature 343.15
_diffrn_radiation_probe x-ray
_diffrn_radiation_type 'Cu K\a'
_diffrn_radiation_wavelength 1.54059
_exptl_crystal_density_diffrn 1.288
_exptl_crystal_F_000 1752
_pd_proc_ls_background_function
;
Chebychev polynomial
;
_pd_proc_ls_profile_function
;
Calculated from fundamental parameters
;
_pd_proc_ls_prof_R_factor 3.245
_pd_proc_ls_prof_wR_factor 4.131
_refine_ls_goodness_of_fit_all 1.166
_refine_ls_structure_factor_coef Fsqd
_cod_data_source_file cg400814a_si_002.cif
_cod_data_source_block Doce_new70
_cod_original_cell_volume 4316.7(18)
_cod_database_code 4510775

loop_
_symmetry_equiv_pos_site_id
_symmetry_equiv_pos_as_xyz
1 x,y,z
2 1/2-x,-y,1/2+z
3 1/2+x,1/2-y,-z
4 -x,1/2+y,1/2-z

loop_
_atom_site_label
_atom_site_type_symbol
_atom_site_thermal_displace_type
_atom_site_fract_x
_atom_site_fract_y
_atom_site_fract_z
_atom_site_occupancy
_atom_site_U_iso_or_equiv
O21 O Uiso -0.08930 0.85600 0.12060 1.000 0.1600
O22 O Uiso 0.40070 0.46700 0.12670 1.000 0.1618
O23 O Uiso -0.09800 0.78160 0.23270 1.000 0.1630
O24 O Uiso 0.24050 0.74110 0.23720 1.000 0.1610
O25 O Uiso 0.19760 0.60420 0.10360 1.000 0.1589
O27 O Uiso 0.39620 0.71760 0.09390 1.000 0.1562
O34 O Uiso -0.10370 0.60880 0.10780 1.000 0.1621
O36 O Uiso -0.24020 0.54250 0.15100 1.000 0.1623
O38 O Uiso 0.24230 0.55400 0.26110 1.000 0.1640
O42 O Uiso -0.05620 0.29740 0.15770 1.000 0.1617
O44 O Uiso 0.04890 0.13830 0.16460 1.000 0.1617
O46 O Uiso -0.21470 0.04410 0.14660 1.000 0.1657
O56 O Uiso -0.13480 0.31400 0.06620 1.000 0.1610
O57 O Uiso -0.07220 0.16280 0.03730 1.000 0.1604
N54 N Uiso -0.17300 0.15410 0.08690 1.000 0.1633
C1 C Uiso 0.27510 0.49290 0.14820 1.000 0.1647
C2 C Uiso 0.22010 0.60560 0.13950 1.000 0.1711
C3 C Uiso 0.06570 0.64770 0.15570 1.000 0.1737
C4 C Uiso -0.04330 0.69310 0.12860 1.000 0.1594
C5 C Uiso -0.16530 0.77420 0.13980 1.000 0.1651
C6 C Uiso -0.19080 0.79420 0.17550 1.000 0.1644
C7 C Uiso -0.08890 0.73510 0.20060 1.000 0.1524
C8 C Uiso 0.07920 0.71760 0.18860 1.000 0.1631
C9 C Uiso 0.17500 0.68180 0.21920 1.000 0.1630
C10 C Uiso 0.15150 0.57120 0.23290 1.000 0.1650
C11 C Uiso 0.17450 0.48590 0.20680 1.000 0.1614
C12 C Uiso 0.06710 0.41120 0.19860 1.000 0.1663
C13 C Uiso 0.08700 0.34360 0.16830 1.000 0.1654
C14 C Uiso 0.15070 0.40960 0.14020 1.000 0.1572
C15 C Uiso 0.31930 0.48400 0.18620 1.000 0.1720
C16 C Uiso 0.44190 0.56780 0.19500 1.000 0.1600
C17 C Uiso 0.41720 0.38270 0.19260 1.000 0.1717
C18 C Uiso -0.07480 0.39830 0.21790 1.000 0.1609
C19 C Uiso 0.14690 0.82280 0.18070 1.000 0.1528
C20 C Uiso 0.01840 0.78290 0.10770 1.000 0.1593
C26 C Uiso 0.30240 0.65720 0.08490 1.000 0.1595
C28 C Uiso 0.27390 0.62980 0.04950 1.000 0.1682
C29 C Uiso 0.19510 0.53860 0.04320 1.000 0.1528
C30 C Uiso 0.16500 0.50730 0.01140 1.000 0.1606
C31 C Uiso 0.21260 0.56790 -0.01550 1.000 0.1677
C32 C Uiso 0.28800 0.65540 -0.00980 1.000 0.1655
C33 C Uiso 0.32280 0.68580 0.02240 1.000 0.1552
C35 C Uiso -0.18460 0.53590 0.12460 1.000 0.1691
C37 C Uiso -0.18610 0.44310 0.10280 1.000 0.1669
C43 C Uiso -0.05550 0.19290 0.15750 1.000 0.1616
C45 C Uiso -0.21360 0.15160 0.14880 1.000 0.1626
C47 C Uiso -0.27570 0.18560 0.11410 1.000 0.1554
C48 C Uiso -0.44530 0.14740 0.11090 1.000 0.1673
C49 C Uiso -0.49980 0.08080 0.13510 1.000 0.1713
C50 C Uiso -0.65420 0.05810 0.13690 1.000 0.1656
C51 C Uiso -0.75210 0.09680 0.11390 1.000 0.1625
C52 C Uiso -0.69540 0.16200 0.08820 1.000 0.1584
C53 C Uiso -0.54310 0.18940 0.08640 1.000 0.1630
C55 C Uiso -0.12550 0.22450 0.06400 1.000 0.1653
C58 C Uiso 0.08210 0.12510 0.03760 1.000 0.1770
C59 C Uiso 0.10750 0.08100 0.00230 1.000 0.1697
C60 C Uiso 0.09850 0.03810 0.06390 1.000 0.1605
C61 C Uiso 0.19080 0.20480 0.04460 1.000 0.1555
O100 O Uiso 0.41530 0.11400 0.20740 1.000 0.2800
H41 H Uiso 0.13040 0.80190 0.11230 1.000 0.1912
H42 H Uiso 0.00830 0.76900 0.08300 1.000 0.1912
H81 H Uiso -0.07710 0.42070 0.09510 1.000 0.2503
H82 H Uiso -0.22750 0.38190 0.11490 1.000 0.2503
H83 H Uiso -0.24470 0.44960 0.08040 1.000 0.2503
H91 H Uiso 0.01270 0.57970 0.16460 1.000 0.2084
H101 H Uiso 0.30680 0.65830 0.14540 1.000 0.2053
H151 H Uiso 0.15440 0.49710 0.06270 1.000 0.1834
H161 H Uiso 0.11200 0.43990 0.00850 1.000 0.1927
H171 H Uiso 0.18280 0.54680 -0.03790 1.000 0.2012
H181 H Uiso 0.32410 0.69700 -0.03090 1.000 0.1986
H191 H Uiso 0.38420 0.74880 0.02470 1.000 0.1862
H211 H Uiso 0.37320 0.47470 0.10510 1.000 0.2427
H221 H Uiso 0.06340 0.44870 0.12930 1.000 0.1886
H222 H Uiso 0.19480 0.36270 0.12220 1.000 0.1886
H231 H Uiso 0.16900 0.28890 0.17410 1.000 0.1985
H271 H Uiso -0.29000 0.17510 0.16680 1.000 0.1951
H281 H Uiso -0.26660 0.02030 0.16340 1.000 0.2485
H291 H Uiso -0.27980 0.26690 0.11480 1.000 0.1865
H301 H Uiso -0.13820 0.08830 0.08710 1.000 0.1960
H351 H Uiso 0.17750 0.05640 0.08120 1.000 0.2407
H352 H Uiso 0.00420 0.02450 0.07730 1.000 0.2407
H353 H Uiso 0.13090 -0.02910 0.05310 1.000 0.2407
H361 H Uiso 0.19300 0.02940 0.00230 1.000 0.2546
H362 H Uiso 0.01540 0.04780 -0.00780 1.000 0.2546
H363 H Uiso 0.13650 0.13510 -0.01440 1.000 0.2546
H372 H Uiso 0.29040 0.19710 0.03260 1.000 0.1866
H373 H Uiso 0.14700 0.27450 0.03690 1.000 0.1866
H391 H Uiso -0.43420 0.04840 0.15320 1.000 0.2056
H401 H Uiso -0.69870 0.00870 0.15460 1.000 0.1987
H411 H Uiso -0.86470 0.08270 0.11380 1.000 0.1950
H431 H Uiso -0.50200 0.23470 0.06880 1.000 0.1956
H471 H Uiso 0.54540 0.54080 0.20150 1.000 0.2400
H472 H Uiso 0.46110 0.61560 0.17400 1.000 0.2400
H473 H Uiso 0.41030 0.61370 0.21330 1.000 0.2400
H481 H Uiso 0.38280 0.34770 0.21460 1.000 0.2576
H482 H Uiso 0.40620 0.33020 0.17380 1.000 0.2576
H483 H Uiso 0.52480 0.39690 0.19540 1.000 0.2576
H491 H Uiso 0.03860 0.56160 0.24000 1.000 0.1980
H501 H Uiso 0.17960 0.54640 0.27890 1.000 0.2460
H531 H Uiso -0.13970 0.66060 0.20240 1.000 0.1829
H541 H Uiso -0.16900 0.87290 0.18040 1.000 0.1973
H542 H Uiso -0.30260 0.78580 0.18270 1.000 0.1973
H551 H Uiso -0.07670 0.73790 0.24950 1.000 0.2445
H561 H Uiso 0.07420 0.87210 0.16860 1.000 0.2292
H562 H Uiso 0.24090 0.81880 0.16500 1.000 0.2292
H563 H Uiso 0.18200 0.86350 0.20070 1.000 0.2292
H581 H Uiso -0.16880 0.42540 0.20460 1.000 0.2413
H582 H Uiso -0.09800 0.32530 0.22390 1.000 0.2413
H583 H Uiso -0.07520 0.43490 0.24050 1.000 0.2413
H591 H Uiso 0.49970 0.16480 0.21460 1.000 0.4200
H592 H Uiso 0.32070 0.13040 0.21450 1.000 0.4200

loop_
_atom_type_symbol
_atom_type_description
_atom_type_scat_dispersion_real
_atom_type_scat_dispersion_imag
_atom_type_scat_source
C C 0.0032 0.0015 'International Tables Vol C Tables 4.2.6.8 and 6.1.1.4'
H H 0.0000 0.0000 'International Tables Vol C Tables 4.2.6.8 and 6.1.1.4'
N N 0.0060 0.0030 'International Tables Vol C Tables 4.2.6.8 and 6.1.1.4'
O O 0.0108 0.0057 'International Tables Vol C Tables 4.2.6.8 and 6.1.1.4'

loop_
_geom_angle_atom_site_label_1
_geom_angle_atom_site_label_2
_geom_angle_atom_site_label_3
_geom_angle
_geom_angle_publ_flag
C5 O21 C20 89.57 yes
C2 O25 C26 115.73 yes
C4 O34 C35 116.33 yes
C13 O42 C43 114.48 yes
C55 O57 C58 120.22 yes
C1 O22 H211 109.00 no
C7 O23 H551 112.00 no
C10 O38 H501 107.00 no
C45 O46 H281 109.00 no
H591 O100 H592 115.00 no
C47 N54 C55 119.00 yes
C47 N54 H301 118.00 no
C55 N54 H301 123.00 no
O22 C1 C14 104.45 yes
O22 C1 C15 111.19 yes
C14 C1 C15 108.29 no
C2 C1 C15 110.69 no
C2 C1 C14 113.04 no
O22 C1 C2 109.04 yes
C1 C2 C3 119.49 no
O25 C2 C1 104.06 yes
O25 C2 C3 106.47 yes
C4 C3 C8 112.63 no
C2 C3 C8 117.52 no
C2 C3 C4 112.35 no
C3 C4 C5 119.06 no
O34 C4 C5 114.79 yes
O34 C4 C20 113.82 yes
C5 C4 C20 82.58 no
O34 C4 C3 108.39 yes
C3 C4 C20 116.52 no
C4 C5 C6 120.02 no
O21 C5 C6 115.90 yes
O21 C5 C4 92.37 yes
C5 C6 C7 116.25 no
O23 C7 C8 112.88 yes
O23 C7 C6 109.01 yes
C6 C7 C8 115.20 no
C3 C8 C7 105.10 no
C9 C8 C19 102.82 no
C3 C8 C19 112.44 no
C7 C8 C9 108.75 no
C7 C8 C19 107.07 no
C3 C8 C9 120.09 no
C8 C9 C10 118.76 no
O24 C9 C10 117.49 yes
O24 C9 C8 121.69 yes
C9 C10 C11 115.41 no
O38 C10 C11 110.08 yes
O38 C10 C9 110.65 yes
C10 C11 C12 125.35 no
C12 C11 C15 115.57 no
C10 C11 C15 118.95 no
C11 C12 C13 121.43 no
C11 C12 C18 122.16 no
C13 C12 C18 116.32 no
O42 C13 C14 110.30 yes
C12 C13 C14 106.70 no
O42 C13 C12 112.02 yes
C1 C14 C13 120.42 no
C1 C15 C11 107.95 no
C11 C15 C16 116.39 no
C1 C15 C16 109.28 no
C16 C15 C17 100.30 no
C1 C15 C17 110.38 no
C11 C15 C17 112.35 no
O21 C20 C4 95.22 yes
O25 C26 C28 105.91 yes
O27 C26 C28 124.29 yes
O25 C26 O27 129.73 yes
C26 C28 C33 124.07 no
C29 C28 C33 118.36 no
C26 C28 C29 117.54 no
C28 C29 C30 121.44 no
C29 C30 C31 118.50 no
C30 C31 C32 120.62 no
C31 C32 C33 121.01 no
C28 C33 C32 119.97 no
O34 C35 O36 127.31 yes
O36 C35 C37 125.32 yes
O34 C35 C37 107.35 yes
O42 C43 O44 126.96 yes
O44 C43 C45 122.33 yes
O42 C43 C45 110.61 yes
O46 C45 C43 111.97 yes
O46 C45 C47 103.45 yes
C43 C45 C47 114.70 no
N54 C47 C45 110.62 yes
N54 C47 C48 115.71 yes
C45 C47 C48 108.26 no
C47 C48 C53 120.46 no
C47 C48 C49 118.28 no
C49 C48 C53 120.84 no
C48 C49 C50 120.62 no
C49 C50 C51 120.40 no
C50 C51 C52 119.02 no
C51 C52 C53 122.15 no
C48 C53 C52 116.86 no
O56 C55 N54 127.40 yes
O56 C55 O57 130.56 yes
O57 C55 N54 101.97 yes
C60 C58 C61 110.21 no
O57 C58 C59 105.09 yes
O57 C58 C60 110.24 yes
C59 C58 C60 108.51 no
C59 C58 C61 110.72 no
O57 C58 C61 111.92 yes
O25 C2 H101 109.00 no
C1 C2 H101 110.00 no
C3 C2 H101 107.00 no
C2 C3 H91 102.00 no
C4 C3 H91 106.00 no
C8 C3 H91 104.00 no
C5 C6 H542 113.00 no
C7 C6 H541 105.00 no
C7 C6 H542 109.00 no
H541 C6 H542 103.00 no
C5 C6 H541 109.00 no
C6 C7 H531 105.00 no
C8 C7 H531 106.00 no
O23 C7 H531 108.00 no
C9 C10 H491 109.00 no
C11 C10 H491 103.00 no
O38 C10 H491 108.00 no
O42 C13 H231 112.00 no
C14 C13 H231 107.00 no
C12 C13 H231 108.00 no
C1 C14 H221 105.00 no
C13 C14 H221 109.00 no
C13 C14 H222 108.00 no
H221 C14 H222 107.00 no
C1 C14 H222 107.00 no
C15 C16 H471 115.00 no
C15 C16 H473 113.00 no
H471 C16 H472 105.00 no
C15 C16 H472 111.00 no
H472 C16 H473 105.00 no
H471 C16 H473 106.00 no
C15 C17 H481 110.00 no
C15 C17 H482 113.00 no
H481 C17 H482 107.00 no
H481 C17 H483 106.00 no
C15 C17 H483 112.00 no
H482 C17 H483 108.00 no
C12 C18 H582 114.00 no
C12 C18 H583 114.00 no
H581 C18 H582 106.00 no
H581 C18 H583 106.00 no
H582 C18 H583 104.00 no
C12 C18 H581 112.00 no
C8 C19 H562 113.00 no
C8 C19 H563 116.00 no
C8 C19 H561 115.00 no
H561 C19 H563 103.00 no
H562 C19 H563 105.00 no
H561 C19 H562 104.00 no
O21 C20 H41 114.00 no
C4 C20 H41 115.00 no
C4 C20 H42 111.00 no
O21 C20 H42 114.00 no
H41 C20 H42 108.00 no
C30 C29 H151 118.00 no
C28 C29 H151 120.00 no
C29 C30 H161 118.00 no
C31 C30 H161 124.00 no
C32 C31 H171 122.00 no
C30 C31 H171 117.00 no
C31 C32 H181 118.00 no
C33 C32 H181 121.00 no
C32 C33 H191 117.00 no
C28 C33 H191 123.00 no
C35 C37 H81 113.00 no
C35 C37 H83 116.00 no
H81 C37 H82 104.00 no
C35 C37 H82 113.00 no
H82 C37 H83 107.00 no
H81 C37 H83 103.00 no
C43 C45 H271 109.00 no
C47 C45 H271 107.00 no
O46 C45 H271 110.00 no
N54 C47 H291 109.00 no
C48 C47 H291 107.00 no
C45 C47 H291 106.00 no
C48 C49 H391 124.00 no
C50 C49 H391 115.00 no
C51 C50 H401 117.00 no
C49 C50 H401 123.00 no
C50 C51 H411 124.00 no
C52 C51 H411 117.00 no
C48 C53 H431 120.00 no
C52 C53 H431 123.00 no
C58 C59 H362 114.00 no
C58 C59 H363 112.00 no
H361 C59 H362 108.00 no
H361 C59 H363 107.00 no
H362 C59 H363 105.00 no
C58 C59 H361 111.00 no
C58 C60 H351 110.00 no
C58 C60 H352 114.00 no
H351 C60 H352 105.00 no
H351 C60 H353 107.00 no
H352 C60 H353 107.00 no
C58 C60 H353 113.00 no
C58 C61 H373 110.00 no
H372 C61 H373 106.00 no
C58 C61 H372 114.00 no

loop_
_geom_bond_atom_site_label_1
_geom_bond_atom_site_label_2
_geom_bond_distance
_geom_bond_publ_flag
O21 C5 1.4488 yes
O21 C20 1.4155 yes
O22 C1 1.4072 yes
O23 C7 1.3838 yes
O24 C9 1.1799 yes
O25 C2 1.4052 yes
O25 C26 1.3457 yes
O27 C26 1.1766 yes
O34 C4 1.4512 yes
O34 C35 1.3405 yes
O36 C35 1.1334 yes
O38 C10 1.3630 yes
O42 C13 1.4319 yes
O42 C43 1.3491 yes
O44 C43 1.1763 yes
O46 C45 1.3905 yes
O56 C55 1.1614 yes
O57 C55 1.3846 yes
O57 C58 1.4172 yes
O22 H211 0.8800 no
O23 H551 0.8800 no
O38 H501 0.8800 no
O46 H281 0.8500 no
O100 H592 0.8900 no
O100 H591 1.0200 no
N54 C47 1.4359 yes
N54 C55 1.3349 yes
N54 H301 0.9000 no
C1 C2 1.5671 no
C1 C15 1.5259 no
C1 C14 1.5505 no
C2 C3 1.5696 no
C3 C4 1.5268 no
C3 C8 1.5667 no
C4 C5 1.5467 no
C4 C20 1.5112 no
C5 C6 1.4248 no
C6 C7 1.5171 no
C7 C8 1.5395 no
C8 C9 1.5177 no
C8 C19 1.5097 no
C9 C10 1.5368 no
C10 C11 1.5085 no
C11 C12 1.3745 no
C11 C15 1.4827 no
C12 C13 1.4733 no
C12 C18 1.4442 no
C13 C14 1.4881 no
C15 C17 1.5764 no
C15 C16 1.5509 no
C26 C28 1.4383 no
C28 C33 1.3432 no
C28 C29 1.3813 no
C29 C30 1.3230 no
C30 C31 1.3667 no
C31 C32 1.3221 no
C32 C33 1.3424 no
C35 C37 1.4662 no
C43 C45 1.5026 no
C45 C47 1.5129 no
C47 C48 1.5488 no
C48 C53 1.3812 no
C48 C49 1.3566 no
C49 C50 1.3655 no
C50 C51 1.3258 no
C51 C52 1.3929 no
C52 C53 1.3623 no
C58 C59 1.4982 no
C58 C61 1.4183 no
C58 C60 1.5234 no
C2 H101 1.0400 no
C3 H91 1.0500 no
C6 H542 1.0100 no
C6 H541 1.0500 no
C7 H531 1.0600 no
C10 H491 1.0200 no
C13 H231 1.0200 no
C14 H222 1.0000 no
C14 H221 1.0000 no
C16 H472 1.0300 no
C16 H471 0.9900 no
C16 H473 0.9600 no
C17 H482 1.0000 no
C17 H481 1.0100 no
C17 H483 0.9500 no
C18 H583 1.0000 no
C18 H581 1.0200 no
C18 H582 0.9900 no
C19 H562 1.0200 no
C19 H561 1.0100 no
C19 H563 0.9800 no
C20 H42 0.9800 no
C20 H41 1.0100 no
C29 H151 0.9900 no
C30 H161 0.9900 no
C31 H171 0.9500 no
C32 H181 1.0300 no
C33 H191 0.9700 no
C37 H82 0.9900 no
C37 H81 1.0300 no
C37 H83 1.0100 no
C45 H271 1.0100 no
C47 H291 1.0500 no
C49 H391 0.9900 no
C50 H401 1.0100 no
C51 H411 0.9900 no
C53 H431 0.9700 no
C59 H361 0.9900 no
C59 H363 0.9800 no
C59 H362 0.9800 no
C60 H352 0.9800 no
C60 H351 0.9800 no
C60 H353 1.0000 no
C61 H373 1.0200 no
C61 H372 0.9800 no

loop_
_geom_hbond_atom_site_label_D
_geom_hbond_atom_site_label_H
_geom_hbond_atom_site_label_A
_geom_hbond_distance_DH
_geom_hbond_distance_HA
_geom_hbond_distance_DA
_geom_hbond_angle_DHA
_geom_hbond_site_symmetry_A
_geom_hbond_publ_flag
O22 H211 O25 0.8800 2.2600 2.6473 107.00 . yes
C37 H82 O42 0.9900 2.4800 3.0533 117.00 . yes
C3 H91 O36 1.0500 2.3000 2.9733 121.00 . yes
C2 H101 O27 1.0400 2.2700 2.7428 106.00 . yes
C14 H221 O25 1.0000 2.5200 2.9134 103.00 . yes
C13 H231 O44 1.0200 2.2300 2.6746 104.00 . yes
C47 H291 O56 1.0500 2.3400 2.7700 103.00 . yes
C60 H352 N54 0.9800 2.3000 2.9193 120.00 . yes
C49 H391 O46 0.9900 1.9100 2.5439 119.00 . yes
C51 H411 O44 0.9900 2.2200 2.6639 105.00 1_455 yes
C16 H473 O24 0.9600 2.3900 3.2710 152.00 . yes
C16 H473 O38 0.9600 2.4800 3.0922 122.00 . yes
C6 H541 O46 1.0500 2.6000 3.4214 135.00 1_565 yes
C19 H561 O21 1.0100 2.3400 3.1245 133.00 . yes
C19 H563 O24 0.9800 2.1800 2.5615 101.00 . yes
C18 H582 O23 0.9900 2.4500 2.8563 104.00 4_545 yes
C18 H582 O24 0.9900 2.2300 3.0317 137.00 4_545 yes

loop_
_geom_torsion_atom_site_label_1
_geom_torsion_atom_site_label_2
_geom_torsion_atom_site_label_3
_geom_torsion_atom_site_label_4
_geom_torsion
_geom_torsion_publ_flag
C5 O21 C20 C4 -4.08 no
C20 O21 C5 C4 3.97 no
C20 O21 C5 C6 129.20 no
C2 O25 C26 O27 -13.13 no
C26 O25 C2 C3 124.27 no
C26 O25 C2 C1 -108.63 no
C2 O25 C26 C28 169.80 no
C35 O34 C4 C5 -75.68 no
C4 O34 C35 C37 -160.01 no
C35 O34 C4 C3 60.17 no
C4 O34 C35 O36 18.75 no
C35 O34 C4 C20 -168.45 no
C13 O42 C43 O44 -0.93 no
C43 O42 C13 C12 -121.60 no
C43 O42 C13 C14 119.70 no
C13 O42 C43 C45 175.53 no
C55 O57 C58 C61 -48.73 no
C55 O57 C58 C60 74.30 no
C55 O57 C58 C59 -168.96 no
C58 O57 C55 N54 -86.25 no
C58 O57 C55 O56 96.89 no
C55 N54 C47 C45 -128.48 no
C47 N54 C55 O57 -162.53 no
C55 N54 C47 C48 107.97 no
C47 N54 C55 O56 14.47 no
C15 C1 C2 C3 -66.70 no
C14 C1 C2 C3 54.97 no
O22 C1 C14 C13 123.05 no
O22 C1 C15 C16 66.68 no
C14 C1 C2 O25 -63.54 no
O22 C1 C2 C3 170.68 no
O22 C1 C2 O25 52.16 no
C14 C1 C15 C16 -179.11 no
C14 C1 C15 C17 71.50 no
C15 C1 C2 O25 174.78 no
O22 C1 C15 C11 -165.85 no
C14 C1 C15 C11 -51.65 no
C2 C1 C15 C16 -54.68 no
C2 C1 C15 C17 -164.07 no
C15 C1 C14 C13 4.47 no
C2 C1 C14 C13 -118.55 no
C2 C1 C15 C11 72.79 no
O22 C1 C15 C17 -42.71 no
O25 C2 C3 C8 -144.56 no
O25 C2 C3 C4 -11.46 no
C1 C2 C3 C8 98.16 no
C1 C2 C3 C4 -128.74 no
C8 C3 C4 C5 -20.70 no
C4 C3 C8 C7 53.61 no
C4 C3 C8 C19 -62.52 no
C8 C3 C4 O34 -154.35 no
C2 C3 C4 C20 -59.71 no
C2 C3 C4 C5 -156.14 no
C2 C3 C4 O34 70.20 no
C2 C3 C8 C19 70.45 no
C2 C3 C8 C7 -173.42 no
C4 C3 C8 C9 176.36 no
C2 C3 C8 C9 -50.66 no
C8 C3 C4 C20 75.74 no
C3 C4 C5 O21 112.52 no
C5 C4 C20 O21 3.85 no
O34 C4 C5 C6 121.47 no
C20 C4 C5 O21 -3.75 no
C3 C4 C5 C6 -9.40 no
O34 C4 C20 O21 117.73 no
C3 C4 C20 O21 -114.99 no
O34 C4 C5 O21 -116.61 no
C20 C4 C5 C6 -125.67 no
O21 C5 C6 C7 -107.36 no
C4 C5 C6 C7 2.13 no
C5 C6 C7 C8 36.33 no
C5 C6 C7 O23 164.39 no
C6 C7 C8 C3 -63.75 no
O23 C7 C8 C3 170.15 no
C6 C7 C8 C19 56.02 no
C6 C7 C8 C9 166.47 no
O23 C7 C8 C19 -70.08 no
O23 C7 C8 C9 40.37 no
C19 C8 C9 C10 -174.03 no
C7 C8 C9 C10 72.69 no
C3 C8 C9 O24 148.44 no
C3 C8 C9 C10 -48.27 no
C19 C8 C9 O24 22.69 no
C7 C8 C9 O24 -90.59 no
O24 C9 C10 C11 -139.49 no
C8 C9 C10 O38 -177.65 no
O24 C9 C10 O38 -13.66 no
C8 C9 C10 C11 56.52 no
C9 C10 C11 C12 -124.06 no
O38 C10 C11 C15 -74.39 no
C9 C10 C11 C15 51.72 no
O38 C10 C11 C12 109.82 no
C12 C11 C15 C1 56.64 no
C10 C11 C15 C16 3.70 no
C10 C11 C15 C17 118.52 no
C10 C11 C12 C13 167.99 no
C12 C11 C15 C16 179.89 no
C12 C11 C15 C17 -65.29 no
C15 C11 C12 C18 175.55 no
C10 C11 C15 C1 -119.54 no
C15 C11 C12 C13 -7.92 no
C10 C11 C12 C18 -8.54 no
C11 C12 C13 C14 -39.44 no
C11 C12 C13 O42 -160.25 no
C18 C12 C13 C14 137.28 no
C18 C12 C13 O42 16.47 no
C12 C13 C14 C1 39.74 no
O42 C13 C14 C1 161.64 no
O27 C26 C28 C29 161.63 no
O25 C26 C28 C29 -21.11 no
O25 C26 C28 C33 160.81 no
O27 C26 C28 C33 -16.46 no
C26 C28 C33 C32 -178.61 no
C33 C28 C29 C30 -1.35 no
C29 C28 C33 C32 3.33 no
C26 C28 C29 C30 -179.54 no
C28 C29 C30 C31 -0.55 no
C29 C30 C31 C32 0.49 no
C30 C31 C32 C33 1.52 no
C31 C32 C33 C28 -3.47 no
O42 C43 C45 C47 59.33 no
O42 C43 C45 O46 176.83 no
O44 C43 C45 C47 -124.02 no
O44 C43 C45 O46 -6.52 no
O46 C45 C47 C48 64.20 no
O46 C45 C47 N54 -63.55 no
C43 C45 C47 C48 -173.56 no
C43 C45 C47 N54 58.69 no
C45 C47 C48 C53 162.97 no
N54 C47 C48 C49 115.10 no
N54 C47 C48 C53 -72.25 no
C45 C47 C48 C49 -9.68 no
C47 C48 C49 C50 169.12 no
C53 C48 C49 C50 -3.51 no
C47 C48 C53 C52 -171.44 no
C49 C48 C53 C52 1.03 no
C48 C49 C50 C51 3.42 no
C49 C50 C51 C52 -0.87 no
C50 C51 C52 C53 -1.64 no
C51 C52 C53 C48 1.53 no
